data_1543907
loop_
_publ_author_name
'Fataftah, Majed S.'
'Coste, Scott C.'
'Vlaisavljevich, Bess'
'Zadrozny, Joseph M.'
'Freedman, Danna E.'

_publ_section_title
;
 Transformation of the coordination complex [Co(C3S5)2]2&#x2212;from a
 molecular magnet to a potential qubit
;
_journal_issue 9
_journal_name_full 'Chem. Sci.'
_journal_page_first 6160
_journal_paper_doi 10.1039/C6SC02170K
_journal_volume 7
_journal_year 2016
_chemical_formula_moiety 'C6 Co S10, 2(C20 H40 K O8)'
_chemical_formula_sum 'C46 H80 Co K2 O16 S10'
_chemical_formula_weight 1346.82
_chemical_name_systematic '[(18-crown-6)K]2[Co(dmit)2]'
_space_group_crystal_system monoclinic
_space_group_IT_number 14
_space_group_name_Hall '-P 2ybc'
_space_group_name_H-M_alt 'P 1 21/c 1'
_symmetry_space_group_name_Hall '-P 2ybc'
_symmetry_space_group_name_H-M 'P 1 21/c 1'
_atom_sites_solution_hydrogens geom
_atom_sites_solution_primary direct
_audit_creation_date 2016-05-16
_audit_creation_method
;
Olex2 1.2
(compiled 2016.02.19 svn.r3266 for OlexSys, GUI svn.r5155)
;
_audit_update_record
;
2016-05-16 deposited with the CCDC.
2016-06-09 downloaded from the CCDC.
;
_cell_angle_alpha 90
_cell_angle_beta 92.211(5)
_cell_angle_gamma 90
_cell_formula_units_Z 4
_cell_length_a 9.8761(16)
_cell_length_b 17.519(3)
_cell_length_c 37.155(6)
_cell_measurement_reflns_used 5660
_cell_measurement_temperature 100(2)
_cell_measurement_theta_max 23.782
_cell_measurement_theta_min 2.577
_cell_volume 6423.7(18)
_computing_cell_refinement 'SAINT v8.27A (Bruker, 2012)'
_computing_data_collection 'APEX2 V2.1-4 (Bruker, 2007)'
_computing_data_reduction 'SAINT v8.27A (Bruker, 2012)'
_computing_molecular_graphics 'Olex2 (Dolomanov et al., 2009)'
_computing_publication_material 'Olex2 (Dolomanov et al., 2009)'
_computing_structure_refinement 'XL (Sheldrick, 2008)'
_computing_structure_solution 'XT (Sheldrick, 2015)'
_diffrn_ambient_temperature 99.88
_diffrn_detector_area_resol_mean 8
_diffrn_measured_fraction_theta_full 1.000
_diffrn_measured_fraction_theta_max 1.001
_diffrn_measurement_device_type 'Bruker APEX-II CCD'
_diffrn_measurement_method '\f and \w scans'
_diffrn_radiation_monochromator graphite
_diffrn_radiation_type MoK\a
_diffrn_radiation_wavelength 0.71073
_diffrn_reflns_av_R_equivalents 0.0801
_diffrn_reflns_av_unetI/netI 0.1004
_diffrn_reflns_Laue_measured_fraction_full 1.000
_diffrn_reflns_Laue_measured_fraction_max 1.001
_diffrn_reflns_limit_h_max 11
_diffrn_reflns_limit_h_min -12
_diffrn_reflns_limit_k_max 21
_diffrn_reflns_limit_k_min -19
_diffrn_reflns_limit_l_max 45
_diffrn_reflns_limit_l_min -45
_diffrn_reflns_number 40791
_diffrn_reflns_point_group_measured_fraction_full 1.000
_diffrn_reflns_point_group_measured_fraction_max 1.001
_diffrn_reflns_theta_full 25.242
_diffrn_reflns_theta_max 25.646
_diffrn_reflns_theta_min 1.097
_diffrn_source 'sealed tube'
_diffrn_standards_number 0
_exptl_absorpt_coefficient_mu 0.780
_exptl_absorpt_correction_T_max 0.2594
_exptl_absorpt_correction_T_min 0.1916
_exptl_absorpt_correction_type multi-scan
_exptl_absorpt_process_details
;
SADABS-2012/1 (Bruker,2012) was used for absorption correction.
wR2(int) was 0.1290 before and 0.0621 after correction.
The Ratio of minimum to maximum transmission is 0.7386.
The \l/2 correction factor is 0.0015.
;
_exptl_crystal_colour 'dark violet'
_exptl_crystal_colour_modifier dark
_exptl_crystal_colour_primary violet
_exptl_crystal_density_diffrn 1.392
_exptl_crystal_description plate
_exptl_crystal_F_000 2832
_exptl_crystal_preparation 'Synthesized in methanol by ligating the sodium salt of dmit to cobalt dichloride.'
_exptl_crystal_recrystallization_method
'Crystallized by allowing diethyl ether to diffuse into a concentrated solution of tetrahydrofuran.'
_exptl_crystal_size_max 0.296
_exptl_crystal_size_mid 0.112
_exptl_crystal_size_min 0.046
_refine_diff_density_max 1.271
_refine_diff_density_min -0.735
_refine_diff_density_rms 0.149
_refine_ls_extinction_method none
_refine_ls_goodness_of_fit_ref 1.098
_refine_ls_hydrogen_treatment constr
_refine_ls_matrix_type full
_refine_ls_number_parameters 677
_refine_ls_number_reflns 12230
_refine_ls_number_restraints 0
_refine_ls_restrained_S_all 1.098
_refine_ls_R_factor_all 0.1324
_refine_ls_R_factor_gt 0.0888
_refine_ls_shift/su_max 0.001
_refine_ls_shift/su_mean 0.000
_refine_ls_structure_factor_coef Fsqd
_refine_ls_weighting_details 'w=1/[\s^2^(Fo^2^)+(0.2000P)^2^] where P=(Fo^2^+2Fc^2^)/3'
_refine_ls_weighting_scheme calc
_refine_ls_wR_factor_gt 0.2647
_refine_ls_wR_factor_ref 0.3075
_reflns_Friedel_coverage 0.000
_reflns_number_gt 8264
_reflns_number_total 12230
_reflns_threshold_expression 'I > 2\s(I)'
_cod_data_source_file c6sc02170k2.cif
_cod_data_source_block scc76_0m
_cod_depositor_comments
;

2019-03-17
Z value and formula fixed to values more according to usual
chemical conventions.                 miguel
;
_cod_original_formula_weight 672.91
_cod_original_formula_moiety '0.5(C6 Co S10), 0.5(C20 H40 K O8), 0.5(C20 H39 K O8)'
_cod_original_formula_units_Z 8
_cod_original_formula_sum 'C23 H39.50 Co0.50 K O8 S5'
_cod_database_code 1543907
_shelxl_version_number 2013-4
_shelx_space_group_comment
;
The symmetry employed for this shelxl refinement is uniquely defined
by the following loop, which should always be used as a source of
symmetry information in preference to the above space-group names.
They are only intended as comments.
;
_olex2_refinement_description
;
1. Twinned data refinement
 Scales: 0.8557(15) 0.1443(15)
2. Fixed Uiso
 At 1.2 times of:
  All C(H) groups, All C(H,H) groups
3.a Secondary CH2 refined with riding coordinates:
 C00T(H00A,H00B), C00V(H00C,H00D), C00W(H00E,H00F), C00X(H00G,H00H), C00Y(H00I,
 H00J), C00Z(H00K,H00L), C010(H01A,H01B), C012(H01C,H01D), C014(H01E,H01F),
 C015(H01G,H01H), C016(H01I,H01J), C017(H2AA,H), C018(H3AA,HA), C019(H01K,H01L),
  C01B(H4AA,HB), C01C(H01M,H01N), C01D(H5AA,HC), C01E(H6AA,HD), C01F(H7AA,HE),
 C01G(H8AA,HF), C01H(H9AA,HG), C01I(H01O,H01P), C01K(H01Q,H01R), C01L(H01S,
 H01T), C01M(H0BA,HH), C01N(H01U,H01V), C01Q(H1BA,HI), C01R(H2BA,HJ), C01S(H01W,
 H01X), C01T(H3BA,HK), C01U(H01Y,HL), C01V(H01Z,HM), C01W(H01,HN), C01X(H4BA,
 HO), C01Y(H0AA,HP), C01Z(H1AA,HQ), C021(H02A,H02B), C022(H02C,H02D), C023(H02E,
 H02F)
3.b Aromatic/amide H refined with riding coordinates:
 C020(H020)
;
_olex2_exptl_crystal_mounting_method 'Crystals mounted using paratone oil on a loop.'
_olex2_submission_special_instructions 'No special instructions were received'

loop_
_space_group_symop_operation_xyz
'x, y, z'
'-x, y+1/2, -z+1/2'
'-x, -y, -z'
'x, -y-1/2, z-1/2'

loop_
_atom_site_label
_atom_site_type_symbol
_atom_site_fract_x
_atom_site_fract_y
_atom_site_fract_z
_atom_site_U_iso_or_equiv
_atom_site_adp_type
_atom_site_occupancy
_atom_site_site_symmetry_order
_atom_site_calc_flag
_atom_site_refinement_flags_posn
Co01 Co 1.01396(12) 0.75652(7) 0.62774(3) 0.0197(3) Uani 1 1 d .
K002 K 0.48821(19) 0.75048(11) 0.49221(5) 0.0211(4) Uani 1 1 d .
K003 K 0.6092(2) 0.99886(12) 0.24694(5) 0.0242(5) Uani 1 1 d .
S004 S 0.9066(2) 0.65816(13) 0.59617(6) 0.0197(5) Uani 1 1 d .
S005 S 1.1192(2) 0.85591(13) 0.59907(7) 0.0273(6) Uani 1 1 d .
S006 S 0.8619(2) 0.83501(13) 0.65546(6) 0.0237(5) Uani 1 1 d .
S007 S 1.1575(2) 0.67628(13) 0.66051(6) 0.0240(5) Uani 1 1 d .
S008 S 0.9660(2) 0.48957(14) 0.60108(7) 0.0280(6) Uani 1 1 d .
S009 S 1.1867(2) 0.50572(14) 0.65288(6) 0.0260(5) Uani 1 1 d .
S00A S 1.0559(3) 1.02361(14) 0.60299(7) 0.0301(6) Uani 1 1 d .
S00B S 0.8336(2) 1.00627(14) 0.64922(7) 0.0276(6) Uani 1 1 d .
S00C S 0.9138(3) 1.16445(15) 0.62604(7) 0.0354(6) Uani 1 1 d .
S00D S 1.1154(3) 0.34917(15) 0.62507(8) 0.0441(8) Uani 1 1 d .
O00E O 0.6109(6) 0.7678(4) 0.42575(16) 0.0216(14) Uani 1 1 d .
O00F O 0.7603(6) 0.8611(4) 0.25268(16) 0.0259(15) Uani 1 1 d .
O00G O 0.5065(7) 1.0471(3) 0.18069(15) 0.0241(14) Uani 1 1 d .
O00H O 0.7438(6) 0.8194(4) 0.49006(16) 0.0241(14) Uani 1 1 d .
O00I O 0.3333(6) 0.7315(4) 0.42863(16) 0.0232(14) Uani 1 1 d .
O00J O 0.3688(6) 0.7269(4) 0.55834(16) 0.0244(14) Uani 1 1 d .
O00K O 0.4627(7) 1.1376(4) 0.24170(16) 0.0271(15) Uani 1 1 d .
O00L O 0.2382(6) 0.6764(4) 0.49430(16) 0.0252(15) Uani 1 1 d .
O00M O 0.5099(7) 1.0664(4) 0.30912(15) 0.0287(16) Uani 1 1 d .
O00N O 0.6977(7) 0.9312(4) 0.18422(16) 0.0256(14) Uani 1 1 d .
O00O O 0.7037(7) 0.9484(4) 0.31545(17) 0.0286(15) Uani 1 1 d .
O00P O 0.6371(6) 0.7760(4) 0.55607(16) 0.0253(15) Uani 1 1 d .
O00Q O 0.3860(9) 0.8951(5) 0.4857(2) 0.050(2) Uani 1 1 d .
O00R O 0.5918(9) 0.6073(5) 0.4877(2) 0.056(2) Uani 1 1 d .
C00S C 0.9166(9) 0.9211(5) 0.6377(2) 0.0201(19) Uani 1 1 d .
C00T C 0.5151(10) 0.7831(6) 0.3964(2) 0.026(2) Uani 1 1 d .
H00A H 0.5611 0.7820 0.3732 0.032 Uiso 1 1 calc R
H00B H 0.4742 0.8343 0.3994 0.032 Uiso 1 1 calc R
O00U O 0.3941(9) 0.9079(5) 0.2440(2) 0.054(2) Uani 1 1 d .
C00V C 0.4084(10) 0.7235(6) 0.3968(2) 0.026(2) Uani 1 1 d .
H00C H 0.3470 0.7289 0.3752 0.032 Uiso 1 1 calc R
H00D H 0.4505 0.6722 0.3962 0.032 Uiso 1 1 calc R
C00W C 0.4624(11) 1.1240(5) 0.1777(2) 0.029(2) Uani 1 1 d .
H00E H 0.4084 1.1312 0.1549 0.035 Uiso 1 1 calc R
H00F H 0.5415 1.1586 0.1775 0.035 Uiso 1 1 calc R
C00X C 0.6123(12) 0.9642(6) 0.3432(3) 0.038(3) Uani 1 1 d .
H00G H 0.6543 0.9500 0.3669 0.046 Uiso 1 1 calc R
H00H H 0.5284 0.9338 0.3394 0.046 Uiso 1 1 calc R
C00Y C 0.6056(10) 0.9382(5) 0.1540(2) 0.027(2) Uani 1 1 d .
H00I H 0.5231 0.9076 0.1579 0.032 Uiso 1 1 calc R
H00J H 0.6481 0.9190 0.1321 0.032 Uiso 1 1 calc R
C00Z C 0.8405(9) 0.8585(6) 0.2857(2) 0.027(2) Uani 1 1 d .
H00K H 0.9112 0.8986 0.2856 0.032 Uiso 1 1 calc R
H00L H 0.8857 0.8083 0.2882 0.032 Uiso 1 1 calc R
C010 C 0.7415(9) 0.8318(6) 0.5540(2) 0.027(2) Uani 1 1 d .
H01A H 0.7986 0.8318 0.5764 0.032 Uiso 1 1 calc R
H01B H 0.7014 0.8832 0.5506 0.032 Uiso 1 1 calc R
C011 C 1.0208(9) 0.9291(5) 0.6156(2) 0.0204(19) Uani 1 1 d .
C012 C 0.2680(10) 0.6679(6) 0.5580(3) 0.030(2) Uani 1 1 d .
H01C H 0.2206 0.6675 0.5810 0.036 Uiso 1 1 calc R
H01D H 0.3106 0.6173 0.5546 0.036 Uiso 1 1 calc R
C013 C 1.1041(10) 0.5911(5) 0.6404(2) 0.023(2) Uani 1 1 d .
C014 C 0.8140(9) 0.8027(6) 0.4580(2) 0.025(2) Uani 1 1 d .
H01E H 0.8411 0.7482 0.4580 0.030 Uiso 1 1 calc R
H01F H 0.8970 0.8342 0.4572 0.030 Uiso 1 1 calc R
C015 C 0.7229(9) 0.8193(6) 0.4259(2) 0.027(2) Uani 1 1 d .
H01G H 0.6900 0.8726 0.4269 0.032 Uiso 1 1 calc R
H01H H 0.7732 0.8130 0.4035 0.032 Uiso 1 1 calc R
C016 C 0.8269(10) 0.8114(6) 0.5219(2) 0.028(2) Uani 1 1 d .
H01I H 0.9061 0.8459 0.5210 0.034 Uiso 1 1 calc R
H01J H 0.8602 0.7582 0.5241 0.034 Uiso 1 1 calc R
C017 C 0.7482(10) 0.8714(6) 0.3167(2) 0.028(2) Uani 1 1 d .
H2AA H 0.6694 0.8365 0.3146 0.034 Uiso 1 1 calc R
H H 0.7977 0.8611 0.3398 0.034 Uiso 1 1 calc R
C018 C 0.5687(12) 1.0207(6) 0.1493(3) 0.035(3) Uani 1 1 d .
H3AA H 0.6512 1.0511 0.1452 0.042 Uiso 1 1 calc R
HA H 0.5057 1.0269 0.1281 0.042 Uiso 1 1 calc R
C019 C 0.2276(10) 0.6770(5) 0.4305(3) 0.027(2) Uani 1 1 d .
H01K H 0.2660 0.6248 0.4308 0.033 Uiso 1 1 calc R
H01L H 0.1653 0.6818 0.4090 0.033 Uiso 1 1 calc R
C01A C 1.0012(9) 0.5838(5) 0.6153(2) 0.0177(18) Uani 1 1 d .
C01B C 0.4786(10) 1.1448(5) 0.3063(3) 0.028(2) Uani 1 1 d .
H4AA H 0.5625 1.1751 0.3042 0.034 Uiso 1 1 calc R
HB H 0.4316 1.1622 0.3279 0.034 Uiso 1 1 calc R
C01C C 0.4597(10) 0.7202(6) 0.5890(2) 0.033(2) Uani 1 1 d .
H01M H 0.5069 0.6704 0.5886 0.040 Uiso 1 1 calc R
H01N H 0.4087 0.7231 0.6114 0.040 Uiso 1 1 calc R
C01D C 0.2051(10) 0.8534(6) 0.2721(3) 0.035(2) Uani 1 1 d .
H5AA H 0.1398 0.8279 0.2552 0.042 Uiso 1 1 calc R
HC H 0.1602 0.8641 0.2949 0.042 Uiso 1 1 calc R
C01E C 0.3879(11) 1.1549(6) 0.2730(2) 0.032(2) Uani 1 1 d .
H6AA H 0.3086 1.1205 0.2742 0.038 Uiso 1 1 calc R
HD H 0.3544 1.2081 0.2717 0.038 Uiso 1 1 calc R
C01F C 0.8412(10) 0.8520(6) 0.2216(2) 0.031(2) Uani 1 1 d .
H7AA H 0.8888 0.8023 0.2227 0.038 Uiso 1 1 calc R
HE H 0.9099 0.8931 0.2209 0.038 Uiso 1 1 calc R
C01G C 0.3769(11) 1.1420(5) 0.2095(3) 0.032(2) Uani 1 1 d .
H8AA H 0.3378 1.1938 0.2069 0.038 Uiso 1 1 calc R
HF H 0.3016 1.1048 0.2108 0.038 Uiso 1 1 calc R
C01H C 0.5788(11) 1.0484(6) 0.3427(2) 0.032(2) Uani 1 1 d .
H9AA H 0.5203 1.0609 0.3630 0.039 Uiso 1 1 calc R
HG H 0.6631 1.0788 0.3455 0.039 Uiso 1 1 calc R
C01I C 0.6621(16) 0.5766(7) 0.4582(3) 0.057(4) Uani 1 1 d .
H01O H 0.6750 0.6157 0.4395 0.068 Uiso 1 1 calc R
H01P H 0.6127 0.5326 0.4474 0.068 Uiso 1 1 calc R
C01J C 1.0895(11) 0.4438(5) 0.6264(2) 0.030(2) Uani 1 1 d .
C01K C 0.5628(10) 0.7853(7) 0.5880(2) 0.033(2) Uani 1 1 d .
H01Q H 0.5157 0.8352 0.5877 0.040 Uiso 1 1 calc R
H01R H 0.6249 0.7833 0.6096 0.040 Uiso 1 1 calc R
C01L C 0.1532(10) 0.6902(6) 0.4633(3) 0.030(2) Uani 1 1 d .
H01S H 0.1201 0.7435 0.4637 0.036 Uiso 1 1 calc R
H01T H 0.0735 0.6559 0.4636 0.036 Uiso 1 1 calc R
C01M C 0.7484(11) 0.8557(5) 0.1882(2) 0.030(2) Uani 1 1 d .
H0BA H 0.7989 0.8413 0.1668 0.036 Uiso 1 1 calc R
HH H 0.6722 0.8195 0.1905 0.036 Uiso 1 1 calc R
C01N C 0.1703(10) 0.6850(6) 0.5272(2) 0.029(2) Uani 1 1 d .
H01U H 0.0922 0.6496 0.5276 0.034 Uiso 1 1 calc R
H01V H 0.1359 0.7379 0.5293 0.034 Uiso 1 1 calc R
O01O O 0.8765(11) 1.0372(7) 0.2439(2) 0.084(4) Uani 1 1 d .
C01P C 0.9304(11) 1.0691(5) 0.6264(2) 0.028(2) Uani 1 1 d .
C01Q C 0.2605(12) 0.9263(7) 0.2558(3) 0.044(3) Uani 1 1 d .
H1BA H 0.2015 0.9433 0.2352 0.053 Uiso 1 1 calc R
HI H 0.2654 0.9675 0.2741 0.053 Uiso 1 1 calc R
C01R C 0.3329(11) 0.8045(7) 0.2787(3) 0.048(3) Uani 1 1 d .
H2BA H 0.3802 0.8174 0.3019 0.058 Uiso 1 1 calc R
HJ H 0.3116 0.7493 0.2782 0.058 Uiso 1 1 calc R
C01S C 0.2945(13) 0.9232(7) 0.4593(3) 0.049(3) Uani 1 1 d .
H01W H 0.2676 0.8827 0.4419 0.059 Uiso 1 1 calc R
H01X H 0.3345 0.9662 0.4461 0.059 Uiso 1 1 calc R
C01T C 0.4157(11) 0.8280(7) 0.2466(3) 0.047(3) Uani 1 1 d .
H3BA H 0.5130 0.8162 0.2510 0.056 Uiso 1 1 calc R
HK H 0.3829 0.8017 0.2243 0.056 Uiso 1 1 calc R
C01U C 0.3651(16) 0.9289(8) 0.5198(4) 0.065(4) Uani 1 1 d .
H01Y H 0.4445 0.9602 0.5275 0.078 Uiso 1 1 calc R
HL H 0.3515 0.8889 0.5382 0.078 Uiso 1 1 calc R
C01V C 0.7914(16) 0.5528(8) 0.4747(5) 0.086(6) Uani 1 1 d .
H01Z H 0.8567 0.5958 0.4756 0.103 Uiso 1 1 calc R
HM H 0.8306 0.5101 0.4612 0.103 Uiso 1 1 calc R
C01W C 0.2399(19) 0.9783(8) 0.5153(4) 0.079(5) Uani 1 1 d .
H01 H 0.2638 1.0331 0.5138 0.095 Uiso 1 1 calc R
HN H 0.1778 0.9706 0.5353 0.095 Uiso 1 1 calc R
C01X C 0.927(2) 1.0835(8) 0.2729(4) 0.086(6) Uani 1 1 d .
H4BA H 1.0241 1.0724 0.2785 0.104 Uiso 1 1 calc R
HO H 0.8753 1.0749 0.2948 0.104 Uiso 1 1 calc R
C01Y C 0.6459(18) 0.5767(8) 0.5197(3) 0.068(4) Uani 1 1 d .
H0AA H 0.5760 0.5464 0.5318 0.082 Uiso 1 1 calc R
HP H 0.6764 0.6182 0.5362 0.082 Uiso 1 1 calc R
C01Z C 0.759(3) 0.5285(10) 0.5115(4) 0.124(10) Uani 1 1 d .
H1AA H 0.7334 0.4739 0.5120 0.149 Uiso 1 1 calc R
HQ H 0.8367 0.5371 0.5286 0.149 Uiso 1 1 calc R
C020 C 0.956(2) 1.1522(9) 0.2191(5) 0.097(6) Uani 1 1 d .
H020 H 1.0064 1.1856 0.2047 0.116 Uiso 1 1 calc R
C021 C 0.1774(15) 0.9490(10) 0.4795(5) 0.080(5) Uani 1 1 d .
H02A H 0.1143 0.9062 0.4835 0.097 Uiso 1 1 calc R
H02B H 0.1278 0.9902 0.4664 0.097 Uiso 1 1 calc R
C022 C 0.910(3) 1.1607(9) 0.2599(5) 0.145(12) Uani 1 1 d .
H02C H 0.9682 1.1969 0.2737 0.174 Uiso 1 1 calc R
H02D H 0.8139 1.1773 0.2608 0.174 Uiso 1 1 calc R
C023 C 0.901(2) 1.0844(10) 0.2115(4) 0.117(9) Uani 1 1 d .
H02E H 0.9627 1.0561 0.1958 0.141 Uiso 1 1 calc R
H02F H 0.8145 1.0920 0.1978 0.141 Uiso 1 1 calc R

loop_
_atom_site_aniso_label
_atom_site_aniso_U_11
_atom_site_aniso_U_22
_atom_site_aniso_U_33
_atom_site_aniso_U_23
_atom_site_aniso_U_13
_atom_site_aniso_U_12
Co01 0.0184(6) 0.0179(6) 0.0228(6) -0.0008(5) 0.0011(5) -0.0040(5)
K002 0.0156(9) 0.0261(10) 0.0215(9) -0.0007(8) 0.0009(7) -0.0022(8)
K003 0.0265(11) 0.0233(11) 0.0231(10) -0.0011(8) 0.0037(8) -0.0002(9)
S004 0.0166(11) 0.0197(11) 0.0226(11) 0.0003(9) -0.0021(8) -0.0037(9)
S005 0.0233(13) 0.0185(12) 0.0411(13) -0.0003(10) 0.0131(10) -0.0041(10)
S006 0.0240(12) 0.0211(12) 0.0264(11) -0.0006(9) 0.0072(9) -0.0044(10)
S007 0.0215(12) 0.0205(12) 0.0292(12) -0.0013(9) -0.0064(9) -0.0011(10)
S008 0.0273(13) 0.0191(12) 0.0369(13) -0.0019(10) -0.0076(10) -0.0042(10)
S009 0.0247(12) 0.0206(12) 0.0322(12) -0.0006(10) -0.0055(10) -0.0008(10)
S00A 0.0331(14) 0.0186(12) 0.0394(14) 0.0019(10) 0.0106(11) -0.0026(11)
S00B 0.0236(13) 0.0233(13) 0.0362(13) -0.0021(10) 0.0050(10) 0.0041(10)
S00C 0.0384(16) 0.0219(13) 0.0458(15) 0.0031(11) 0.0011(12) 0.0051(12)
S00D 0.0484(18) 0.0178(13) 0.0643(19) -0.0044(12) -0.0199(15) -0.0001(13)
O00E 0.014(3) 0.027(4) 0.024(3) 0.002(3) 0.006(2) -0.007(3)
O00F 0.018(3) 0.036(4) 0.024(3) 0.002(3) 0.005(3) 0.004(3)
O00G 0.033(4) 0.020(3) 0.019(3) 0.002(2) 0.000(3) 0.003(3)
O00H 0.011(3) 0.033(4) 0.028(3) 0.003(3) -0.002(3) 0.000(3)
O00I 0.014(3) 0.033(4) 0.023(3) -0.008(3) 0.002(2) -0.008(3)
O00J 0.017(3) 0.036(4) 0.021(3) 0.002(3) 0.002(3) -0.002(3)
O00K 0.031(4) 0.021(3) 0.029(3) 0.000(3) 0.008(3) 0.008(3)
O00L 0.014(3) 0.032(4) 0.030(3) 0.001(3) 0.002(3) -0.005(3)
O00M 0.042(4) 0.026(4) 0.018(3) -0.002(3) 0.000(3) 0.003(3)
O00N 0.028(4) 0.021(3) 0.028(3) -0.001(3) 0.003(3) 0.006(3)
O00O 0.030(4) 0.029(4) 0.027(3) 0.002(3) 0.004(3) 0.010(3)
O00P 0.020(3) 0.034(4) 0.023(3) -0.001(3) 0.002(3) -0.002(3)
O00Q 0.052(5) 0.046(5) 0.053(5) -0.001(4) -0.004(4) 0.020(4)
O00R 0.056(6) 0.048(5) 0.065(6) -0.003(4) 0.001(5) 0.024(5)
C00S 0.017(5) 0.023(5) 0.021(4) -0.001(4) 0.000(3) -0.003(4)
C00T 0.028(5) 0.031(5) 0.021(4) 0.001(4) 0.004(4) -0.004(4)
O00U 0.047(5) 0.046(5) 0.070(6) 0.001(4) 0.024(4) -0.012(4)
C00V 0.022(5) 0.040(6) 0.017(4) -0.002(4) 0.003(4) -0.010(4)
C00W 0.038(6) 0.024(5) 0.024(5) 0.002(4) -0.004(4) -0.001(5)
C00X 0.046(7) 0.048(7) 0.021(5) 0.002(5) 0.007(5) 0.006(6)
C00Y 0.034(6) 0.026(5) 0.021(4) -0.008(4) 0.008(4) -0.002(4)
C00Z 0.018(5) 0.028(5) 0.035(5) 0.004(4) -0.005(4) 0.008(4)
C010 0.018(5) 0.036(6) 0.026(5) 0.003(4) -0.003(4) -0.004(4)
C011 0.012(4) 0.023(5) 0.026(4) 0.006(4) 0.001(3) -0.006(4)
C012 0.026(5) 0.034(6) 0.030(5) 0.004(4) 0.005(4) -0.006(5)
C013 0.023(5) 0.022(5) 0.025(5) 0.001(4) 0.004(4) -0.001(4)
C014 0.010(4) 0.034(6) 0.033(5) 0.002(4) 0.007(4) 0.000(4)
C015 0.018(5) 0.033(6) 0.030(5) 0.005(4) 0.002(4) -0.010(4)
C016 0.022(5) 0.035(6) 0.027(5) 0.001(4) -0.001(4) -0.005(4)
C017 0.030(6) 0.029(6) 0.026(5) 0.005(4) -0.006(4) 0.003(4)
C018 0.050(7) 0.029(6) 0.027(5) -0.001(4) 0.009(5) 0.011(5)
C019 0.024(5) 0.021(5) 0.036(5) -0.006(4) -0.004(4) -0.006(4)
C01A 0.014(4) 0.018(4) 0.021(4) 0.001(3) 0.006(3) -0.003(4)
C01B 0.026(5) 0.023(5) 0.035(5) -0.007(4) 0.003(4) 0.003(4)
C01C 0.031(6) 0.045(6) 0.023(5) 0.008(4) 0.004(4) 0.006(5)
C01D 0.023(5) 0.041(7) 0.041(6) 0.007(5) 0.000(4) 0.006(5)
C01E 0.041(6) 0.024(5) 0.032(5) -0.004(4) 0.012(4) 0.015(5)
C01F 0.029(6) 0.032(6) 0.035(5) 0.009(4) 0.016(4) 0.014(5)
C01G 0.038(6) 0.011(5) 0.046(6) 0.003(4) 0.002(5) 0.010(4)
C01H 0.043(6) 0.028(6) 0.025(5) -0.001(4) 0.002(4) -0.004(5)
C01I 0.091(11) 0.039(7) 0.041(7) 0.009(6) 0.003(7) 0.012(7)
C01J 0.042(6) 0.021(5) 0.027(5) -0.002(4) 0.000(4) -0.003(5)
C01K 0.026(6) 0.053(7) 0.021(5) -0.001(5) 0.003(4) -0.002(5)
C01L 0.019(5) 0.032(6) 0.038(5) 0.006(4) -0.005(4) -0.008(4)
C01M 0.044(6) 0.020(5) 0.027(5) 0.001(4) 0.014(4) 0.002(5)
C01N 0.021(5) 0.033(6) 0.033(5) 0.000(4) 0.014(4) -0.002(4)
O01O 0.080(7) 0.122(9) 0.051(5) -0.038(6) 0.026(5) -0.074(7)
C01P 0.033(6) 0.022(5) 0.029(5) 0.001(4) -0.002(4) -0.002(4)
C01Q 0.045(7) 0.041(7) 0.047(7) -0.004(5) 0.009(5) 0.001(6)
C01R 0.023(6) 0.051(8) 0.071(8) 0.021(6) -0.002(6) 0.005(6)
C01S 0.049(8) 0.049(8) 0.049(7) -0.013(6) -0.004(6) 0.014(6)
C01T 0.025(6) 0.045(7) 0.070(8) -0.021(6) -0.002(6) 0.010(5)
C01U 0.079(11) 0.061(9) 0.054(8) 0.001(7) -0.016(7) -0.023(8)
C01V 0.058(10) 0.043(9) 0.159(18) -0.011(10) 0.039(11) 0.004(8)
C01W 0.139(16) 0.049(9) 0.053(8) 0.004(7) 0.043(10) 0.011(10)
C01X 0.129(16) 0.046(9) 0.081(11) -0.013(8) -0.043(11) -0.029(10)
C01Y 0.113(13) 0.047(8) 0.045(7) 0.003(6) 0.011(8) -0.010(9)
C01Z 0.22(3) 0.076(13) 0.063(11) -0.016(9) -0.087(14) 0.052(16)
C020 0.125(17) 0.050(10) 0.117(15) 0.009(10) 0.016(13) -0.028(11)
C021 0.052(9) 0.077(12) 0.113(14) 0.003(10) 0.004(9) -0.011(9)
C022 0.29(3) 0.049(10) 0.087(13) 0.003(9) -0.088(18) 0.005(16)
C023 0.18(2) 0.105(15) 0.071(11) -0.016(10) 0.059(12) -0.091(16)

loop_
_atom_type_symbol
_atom_type_description
_atom_type_scat_dispersion_real
_atom_type_scat_dispersion_imag
_atom_type_scat_source
C C 0.0033 0.0016 'International Tables Vol C Tables 4.2.6.8 and 6.1.1.4'
H H 0.0000 0.0000 'International Tables Vol C Tables 4.2.6.8 and 6.1.1.4'
Co Co 0.3494 0.9721 'International Tables Vol C Tables 4.2.6.8 and 6.1.1.4'
K K 0.2009 0.2494 'International Tables Vol C Tables 4.2.6.8 and 6.1.1.4'
O O 0.0106 0.0060 'International Tables Vol C Tables 4.2.6.8 and 6.1.1.4'
S S 0.1246 0.1234 'International Tables Vol C Tables 4.2.6.8 and 6.1.1.4'

loop_
_geom_angle_atom_site_label_1
_geom_angle_atom_site_label_2
_geom_angle_atom_site_label_3
_geom_angle
S005 Co01 S004 122.16(9)
S005 Co01 S007 115.10(10)
S006 Co01 S004 112.08(9)
S006 Co01 S005 93.93(9)
S006 Co01 S007 121.61(10)
S007 Co01 S004 94.24(9)
C01A S004 Co01 97.0(3)
C011 S005 Co01 97.2(3)
C00S S006 Co01 97.5(3)
C013 S007 Co01 97.3(3)
C01J S008 C01A 98.4(4)
C01J S009 C013 98.2(5)
C01P S00A C011 98.5(4)
C01P S00B C00S 98.6(5)
C015 O00E C00T 111.8(6)
C00Z O00F C01F 112.2(7)
C018 O00G C00W 112.7(7)
C016 O00H C014 112.9(7)
C019 O00I C00V 112.4(7)
C01C O00J C012 111.2(7)
C01E O00K C01G 110.9(7)
C01L O00L C01N 113.2(7)
C01B O00M C01H 112.0(7)
C01M O00N C00Y 112.0(7)
C017 O00O C00X 111.4(7)
C010 O00P C01K 111.3(7)
C01S O00Q C01U 111.6(9)
C01Y O00R C01I 109.3(10)
S006 C00S S00B 119.2(5)
C011 C00S S006 125.1(7)
C011 C00S S00B 115.7(7)
O00E C00T H00A 110.1
O00E C00T H00B 110.1
O00E C00T C00V 108.0(7)
H00A C00T H00B 108.4
C00V C00T H00A 110.1
C00V C00T H00B 110.1
C01T O00U C01Q 109.7(9)
O00I C00V C00T 109.2(7)
O00I C00V H00C 109.8
O00I C00V H00D 109.8
C00T C00V H00C 109.8
C00T C00V H00D 109.8
H00C C00V H00D 108.3
O00G C00W H00E 110.0
O00G C00W H00F 110.0
O00G C00W C01G 108.4(7)
H00E C00W H00F 108.4
C01G C00W H00E 110.0
C01G C00W H00F 110.0
O00O C00X H00G 109.9
O00O C00X H00H 109.9
O00O C00X C01H 108.9(8)
H00G C00X H00H 108.3
C01H C00X H00G 109.9
C01H C00X H00H 109.9
O00N C00Y H00I 110.0
O00N C00Y H00J 110.0
O00N C00Y C018 108.6(8)
H00I C00Y H00J 108.4
C018 C00Y H00I 110.0
C018 C00Y H00J 110.0
O00F C00Z H00K 110.0
O00F C00Z H00L 110.0
O00F C00Z C017 108.5(7)
H00K C00Z H00L 108.4
C017 C00Z H00K 110.0
C017 C00Z H00L 110.0
O00P C010 H01A 110.2
O00P C010 H01B 110.2
O00P C010 C016 107.8(8)
H01A C010 H01B 108.5
C016 C010 H01A 110.2
C016 C010 H01B 110.2
S005 C011 S00A 118.8(5)
C00S C011 S005 126.2(7)
C00S C011 S00A 115.0(7)
O00J C012 H01C 110.4
O00J C012 H01D 110.4
O00J C012 C01N 106.8(8)
H01C C012 H01D 108.6
C01N C012 H01C 110.4
C01N C012 H01D 110.4
S007 C013 S009 119.1(5)
C01A C013 S007 125.5(7)
C01A C013 S009 115.4(7)
O00H C014 H01E 109.8
O00H C014 H01F 109.8
O00H C014 C015 109.2(7)
H01E C014 H01F 108.3
C015 C014 H01E 109.8
C015 C014 H01F 109.8
O00E C015 C014 108.7(7)
O00E C015 H01G 109.9
O00E C015 H01H 109.9
C014 C015 H01G 109.9
C014 C015 H01H 109.9
H01G C015 H01H 108.3
O00H C016 C010 107.9(8)
O00H C016 H01I 110.1
O00H C016 H01J 110.1
C010 C016 H01I 110.1
C010 C016 H01J 110.1
H01I C016 H01J 108.4
O00O C017 C00Z 108.2(8)
O00O C017 H2AA 110.1
O00O C017 H 110.1
C00Z C017 H2AA 110.1
C00Z C017 H 110.1
H2AA C017 H 108.4
O00G C018 C00Y 109.3(8)
O00G C018 H3AA 109.8
O00G C018 HA 109.8
C00Y C018 H3AA 109.8
C00Y C018 HA 109.8
H3AA C018 HA 108.3
O00I C019 H01K 109.9
O00I C019 H01L 109.9
O00I C019 C01L 109.1(7)
H01K C019 H01L 108.3
C01L C019 H01K 109.9
C01L C019 H01L 109.9
S004 C01A S008 118.8(5)
C013 C01A S004 126.0(7)
C013 C01A S008 115.3(7)
O00M C01B H4AA 110.3
O00M C01B HB 110.3
O00M C01B C01E 107.3(8)
H4AA C01B HB 108.5
C01E C01B H4AA 110.3
C01E C01B HB 110.3
O00J C01C H01M 110.0
O00J C01C H01N 110.0
O00J C01C C01K 108.5(8)
H01M C01C H01N 108.4
C01K C01C H01M 110.0
C01K C01C H01N 110.0
H5AA C01D HC 109.1
C01Q C01D H5AA 111.2
C01Q C01D HC 111.2
C01Q C01D C01R 103.1(9)
C01R C01D H5AA 111.2
C01R C01D HC 111.2
O00K C01E C01B 109.4(8)
O00K C01E H6AA 109.8
O00K C01E HD 109.8
C01B C01E H6AA 109.8
C01B C01E HD 109.8
H6AA C01E HD 108.3
O00F C01F H7AA 110.0
O00F C01F HE 110.0
O00F C01F C01M 108.4(8)
H7AA C01F HE 108.4
C01M C01F H7AA 110.0
C01M C01F HE 110.0
O00K C01G C00W 108.0(8)
O00K C01G H8AA 110.1
O00K C01G HF 110.1
C00W C01G H8AA 110.1
C00W C01G HF 110.1
H8AA C01G HF 108.4
O00M C01H C00X 108.8(8)
O00M C01H H9AA 109.9
O00M C01H HG 109.9
C00X C01H H9AA 109.9
C00X C01H HG 109.9
H9AA C01H HG 108.3
O00R C01I H01O 111.1
O00R C01I H01P 111.1
O00R C01I C01V 103.3(11)
H01O C01I H01P 109.1
C01V C01I H01O 111.1
C01V C01I H01P 111.1
S008 C01J S009 112.7(5)
S00D C01J S008 123.6(6)
S00D C01J S009 123.7(6)
O00P C01K C01C 107.4(8)
O00P C01K H01Q 110.2
O00P C01K H01R 110.2
C01C C01K H01Q 110.2
C01C C01K H01R 110.2
H01Q C01K H01R 108.5
O00L C01L C019 110.4(8)
O00L C01L H01S 109.6
O00L C01L H01T 109.6
C019 C01L H01S 109.6
C019 C01L H01T 109.6
H01S C01L H01T 108.1
O00N C01M C01F 109.0(8)
O00N C01M H0BA 109.9
O00N C01M HH 109.9
C01F C01M H0BA 109.9
C01F C01M HH 109.9
H0BA C01M HH 108.3
O00L C01N C012 108.9(8)
O00L C01N H01U 109.9
O00L C01N H01V 109.9
C012 C01N H01U 109.9
C012 C01N H01V 109.9
H01U C01N H01V 108.3
C01X O01O C023 103.4(12)
S00B C01P S00A 112.2(5)
S00C C01P S00A 121.7(6)
S00C C01P S00B 126.1(6)
O00U C01Q C01D 106.2(9)
O00U C01Q H1BA 110.5
O00U C01Q HI 110.5
C01D C01Q H1BA 110.5
C01D C01Q HI 110.5
H1BA C01Q HI 108.7
C01D C01R H2BA 111.6
C01D C01R HJ 111.6
H2BA C01R HJ 109.4
C01T C01R C01D 100.7(9)
C01T C01R H2BA 111.6
C01T C01R HJ 111.6
O00Q C01S H01W 110.9
O00Q C01S H01X 110.9
O00Q C01S C021 104.5(11)
H01W C01S H01X 108.9
C021 C01S H01W 110.9
C021 C01S H01X 110.9
O00U C01T C01R 103.6(9)
O00U C01T H3BA 111.0
O00U C01T HK 111.0
C01R C01T H3BA 111.0
C01R C01T HK 111.0
H3BA C01T HK 109.0
O00Q C01U H01Y 110.4
O00Q C01U HL 110.4
O00Q C01U C01W 106.6(10)
H01Y C01U HL 108.6
C01W C01U H01Y 110.4
C01W C01U HL 110.4
C01I C01V H01Z 110.8
C01I C01V HM 110.8
C01I C01V C01Z 104.7(14)
H01Z C01V HM 108.9
C01Z C01V H01Z 110.8
C01Z C01V HM 110.8
C01U C01W H01 111.4
C01U C01W HN 111.4
C01U C01W C021 101.8(12)
H01 C01W HN 109.3
C021 C01W H01 111.4
C021 C01W HN 111.4
O01O C01X H4BA 110.9
O01O C01X HO 110.9
O01O C01X C022 104.2(13)
H4BA C01X HO 108.9
C022 C01X H4BA 110.9
C022 C01X HO 110.9
O00R C01Y H0AA 110.0
O00R C01Y HP 110.0
O00R C01Y C01Z 108.5(12)
H0AA C01Y HP 108.4
C01Z C01Y H0AA 110.0
C01Z C01Y HP 110.0
C01V C01Z H1AA 111.2
C01V C01Z HQ 111.2
C01Y C01Z C01V 103.0(12)
C01Y C01Z H1AA 111.2
C01Y C01Z HQ 111.2
H1AA C01Z HQ 109.1
C022 C020 H020 130.5
C023 C020 H020 130.5
C023 C020 C022 99.0(15)
C01S C021 C01W 104.3(12)
C01S C021 H02A 110.9
C01S C021 H02B 110.9
C01W C021 H02A 110.9
C01W C021 H02B 110.9
H02A C021 H02B 108.9
C01X C022 C020 101.2(16)
C01X C022 H02C 111.5
C01X C022 H02D 111.5
C020 C022 H02C 111.5
C020 C022 H02D 111.5
H02C C022 H02D 109.4
O01O C023 H02E 108.8
O01O C023 H02F 108.8
C020 C023 O01O 113.8(15)
C020 C023 H02E 108.8
C020 C023 H02F 108.8
H02E C023 H02F 107.7

loop_
_geom_bond_atom_site_label_1
_geom_bond_atom_site_label_2
_geom_bond_distance
Co01 S004 2.318(2)
Co01 S005 2.309(3)
Co01 S006 2.308(3)
Co01 S007 2.310(3)
S004 C01A 1.739(9)
S005 C011 1.735(9)
S006 C00S 1.741(9)
S007 C013 1.742(9)
S008 C01A 1.765(9)
S008 C01J 1.711(10)
S009 C013 1.757(10)
S009 C01J 1.730(10)
S00A C011 1.759(9)
S00A C01P 1.734(10)
S00B C00S 1.762(9)
S00B C01P 1.706(10)
S00C C01P 1.678(10)
S00D C01J 1.678(10)
O00E C00T 1.440(11)
O00E C015 1.427(11)
O00F C00Z 1.434(11)
O00F C01F 1.438(10)
O00G C00W 1.418(11)
O00G C018 1.416(11)
O00H C014 1.430(10)
O00H C016 1.419(11)
O00I C00V 1.428(10)
O00I C019 1.418(11)
O00J C012 1.435(11)
O00J C01C 1.429(11)
O00K C01E 1.436(11)
O00K C01G 1.442(12)
O00L C01L 1.418(11)
O00L C01N 1.424(10)
O00M C01B 1.410(11)
O00M C01H 1.434(11)
O00N C00Y 1.424(11)
O00N C01M 1.419(11)
O00O C00X 1.425(11)
O00O C017 1.419(11)
O00P C010 1.425(11)
O00P C01K 1.429(11)
O00Q C01S 1.398(14)
O00Q C01U 1.419(15)
O00R C01I 1.423(15)
O00R C01Y 1.394(15)
C00S C011 1.349(12)
C00T H00A 0.9900
C00T H00B 0.9900
C00T C00V 1.484(13)
O00U C01Q 1.443(14)
O00U C01T 1.419(14)
C00V H00C 0.9900
C00V H00D 0.9900
C00W H00E 0.9900
C00W H00F 0.9900
C00W C01G 1.513(13)
C00X H00G 0.9900
C00X H00H 0.9900
C00X C01H 1.512(14)
C00Y H00I 0.9900
C00Y H00J 0.9900
C00Y C018 1.500(13)
C00Z H00K 0.9900
C00Z H00L 0.9900
C00Z C017 1.514(13)
C010 H01A 0.9900
C010 H01B 0.9900
C010 C016 1.530(13)
C012 H01C 0.9900
C012 H01D 0.9900
C012 C01N 1.498(14)
C013 C01A 1.358(13)
C014 H01E 0.9900
C014 H01F 0.9900
C014 C015 1.498(13)
C015 H01G 0.9900
C015 H01H 0.9900
C016 H01I 0.9900
C016 H01J 0.9900
C017 H2AA 0.9900
C017 H 0.9900
C018 H3AA 0.9900
C018 HA 0.9900
C019 H01K 0.9900
C019 H01L 0.9900
C019 C01L 1.468(13)
C01B H4AA 0.9900
C01B HB 0.9900
C01B C01E 1.508(14)
C01C H01M 0.9900
C01C H01N 0.9900
C01C C01K 1.531(15)
C01D H5AA 0.9900
C01D HC 0.9900
C01D C01Q 1.523(15)
C01D C01R 1.537(14)
C01E H6AA 0.9900
C01E HD 0.9900
C01F H7AA 0.9900
C01F HE 0.9900
C01F C01M 1.514(14)
C01G H8AA 0.9900
C01G HF 0.9900
C01H H9AA 0.9900
C01H HG 0.9900
C01I H01O 0.9900
C01I H01P 0.9900
C01I C01V 1.46(2)
C01K H01Q 0.9900
C01K H01R 0.9900
C01L H01S 0.9900
C01L H01T 0.9900
C01M H0BA 0.9900
C01M HH 0.9900
C01N H01U 0.9900
C01N H01V 0.9900
O01O C01X 1.424(15)
O01O C023 1.487(18)
C01Q H1BA 0.9900
C01Q HI 0.9900
C01R H2BA 0.9900
C01R HJ 0.9900
C01R C01T 1.528(16)
C01S H01W 0.9900
C01S H01X 0.9900
C01S C021 1.472(19)
C01T H3BA 0.9900
C01T HK 0.9900
C01U H01Y 0.9900
C01U HL 0.9900
C01U C01W 1.51(2)
C01V H01Z 0.9900
C01V HM 0.9900
C01V C01Z 1.48(2)
C01W H01 0.9900
C01W HN 0.9900
C01W C021 1.53(2)
C01X H4BA 0.9900
C01X HO 0.9900
C01X C022 1.44(2)
C01Y H0AA 0.9900
C01Y HP 0.9900
C01Y C01Z 1.44(2)
C01Z H1AA 0.9900
C01Z HQ 0.9900
C020 H020 0.9500
C020 C022 1.61(3)
C020 C023 1.33(2)
C021 H02A 0.9900
C021 H02B 0.9900
C022 H02C 0.9900
C022 H02D 0.9900
C023 H02E 0.9900
C023 H02F 0.9900

loop_
_twin_individual_id
_twin_individual_mass_fraction_refined
1 0.8557(15)
2 0.1443(15)
